data_7714578
loop_
_publ_author_name
'Lenz, Tabea'
'Hebenbrock, Marian'

_publ_section_title
;
 Phenylsilver - an unexpected one-dimensional coordination polymer of
 silver(I) tetrads.
;
_journal_issue 2
_journal_name_full 'Dalton transactions (Cambridge, England : 2003)'
_journal_page_first 423
_journal_page_last 427
_journal_paper_doi 10.1039/d3dt03007e
_journal_volume 53
_journal_year 2024
_chemical_formula_moiety 'C24 H20 Ag4'
_chemical_formula_sum 'C24 H20 Ag4'
_chemical_formula_weight 739.88
_space_group_crystal_system monoclinic
_space_group_IT_number 15
_space_group_name_Hall '-C 2yc'
_space_group_name_H-M_alt 'C 1 2/c 1'
_atom_sites_solution_hydrogens geom
_atom_sites_solution_primary intrinsic
_audit_creation_method SHELXL-2019/1
_audit_update_record
;
2023-08-28 deposited with the CCDC.	2023-11-22 downloaded from the CCDC.
;
_cell_angle_alpha 90
_cell_angle_beta 95.4960(10)
_cell_angle_gamma 90
_cell_formula_units_Z 8
_cell_length_a 21.9136(6)
_cell_length_b 10.3277(3)
_cell_length_c 20.6655(5)
_cell_measurement_reflns_used 9902
_cell_measurement_temperature 100(2)
_cell_measurement_theta_max 28.28
_cell_measurement_theta_min 2.43
_cell_volume 4655.5(2)
_computing_cell_refinement 'Bruker SAINT'
_computing_data_collection 'Bruker APEX2'
_computing_data_reduction 'Bruker SAINT'
_computing_molecular_graphics 'Bruker SHELXTL'
_computing_publication_material 'Bruker SHELXTL'
_computing_structure_refinement 'SHELXL-2019/1 (Sheldrick, 2019)'
_computing_structure_solution 'SHELXS-97 (Sheldrick 2008)'
_diffrn_ambient_temperature 100(2)
_diffrn_measured_fraction_theta_full 0.998
_diffrn_measured_fraction_theta_max 0.997
_diffrn_measurement_device_type 'Bruker APEX-II CCD'
_diffrn_measurement_method '\f and \w scans'
_diffrn_radiation_type MoK\a
_diffrn_radiation_wavelength 0.71073
_diffrn_reflns_av_R_equivalents 0.0202
_diffrn_reflns_av_unetI/netI 0.0140
_diffrn_reflns_Laue_measured_fraction_full 0.998
_diffrn_reflns_Laue_measured_fraction_max 0.997
_diffrn_reflns_limit_h_max 29
_diffrn_reflns_limit_h_min -29
_diffrn_reflns_limit_k_max 13
_diffrn_reflns_limit_k_min -13
_diffrn_reflns_limit_l_max 27
_diffrn_reflns_limit_l_min -27
_diffrn_reflns_number 33195
_diffrn_reflns_point_group_measured_fraction_full 0.998
_diffrn_reflns_point_group_measured_fraction_max 0.997
_diffrn_reflns_theta_full 25.242
_diffrn_reflns_theta_max 28.311
_diffrn_reflns_theta_min 2.359
_diffrn_source 'I-mu-S microsource X-ray tube'
_exptl_absorpt_coefficient_mu 3.321
_exptl_absorpt_correction_T_max 0.5633
_exptl_absorpt_correction_T_min 0.4965
_exptl_absorpt_correction_type multi-scan
_exptl_absorpt_process_details ' Apex3 v2016.9-0 (Bruker, 2016)'
_exptl_crystal_colour colourless
_exptl_crystal_density_diffrn 2.111
_exptl_crystal_description plate
_exptl_crystal_F_000 2816
_exptl_crystal_size_max 0.100
_exptl_crystal_size_mid 0.100
_exptl_crystal_size_min 0.050
_platon_squeeze_details
;The unit cell contains 1 tetrahydrofuran molecules which have been treated
as a diffuse contribution to the overall scattering without specific atom
positions by SQUEEZE/PLATON
;
_refine_diff_density_max 1.027
_refine_diff_density_min -0.913
_refine_diff_density_rms 0.091
_refine_ls_extinction_method none
_refine_ls_goodness_of_fit_ref 1.100
_refine_ls_hydrogen_treatment constr
_refine_ls_matrix_type full
_refine_ls_number_parameters 308
_refine_ls_number_reflns 5779
_refine_ls_number_restraints 114
_refine_ls_restrained_S_all 1.092
_refine_ls_R_factor_all 0.0186
_refine_ls_R_factor_gt 0.0179
_refine_ls_shift/su_max 0.002
_refine_ls_shift/su_mean 0.000
_refine_ls_structure_factor_coef Fsqd
_refine_ls_weighting_details 'w=1/[\s^2^(Fo^2^)+(0.0178P)^2^+20.1499P] where P=(Fo^2^+2Fc^2^)/3'
_refine_ls_weighting_scheme calc
_refine_ls_wR_factor_gt 0.0477
_refine_ls_wR_factor_ref 0.0481
_reflns_Friedel_coverage 0.000
_reflns_number_gt 5629
_reflns_number_total 5779
_reflns_threshold_expression 'I > 2\s(I)'
_cod_data_source_file d3dt03007e2.cif
_cod_data_source_block platon_sq_CCDC1
_cod_depositor_comments 'Adding full bibliography for 7714575--7714579.cif.'
_cod_original_sg_symbol_H-M 'C 2/c'
_cod_database_code 7714578
_shelx_shelxl_version_number 2019/1
_shelx_space_group_comment
;
The symmetry employed for this shelxl refinement is uniquely defined
by the following loop, which should always be used as a source of
symmetry information in preference to the above space-group names.
They are only intended as comments.
;
_shelx_estimated_absorpt_t_min 0.732
_shelx_estimated_absorpt_t_max 0.852
_platon_squeeze_void_probe_radius 1.20

loop_
_space_group_symop_operation_xyz
'x, y, z'
'-x, y, -z+1/2'
'x+1/2, y+1/2, z'
'-x+1/2, y+1/2, -z+1/2'
'-x, -y, -z'
'x, -y, z-1/2'
'-x+1/2, -y+1/2, -z'
'x+1/2, -y+1/2, z-1/2'

loop_
_atom_site_label
_atom_site_type_symbol
_atom_site_fract_x
_atom_site_fract_y
_atom_site_fract_z
_atom_site_U_iso_or_equiv
_atom_site_adp_type
_atom_site_occupancy
_atom_site_site_symmetry_order
_atom_site_calc_flag
_atom_site_refinement_flags_posn
_atom_site_refinement_flags_adp
_atom_site_refinement_flags_occupancy
_atom_site_disorder_assembly
_atom_site_disorder_group
Ag2 Ag 0.43114(2) 0.91917(2) 0.44008(2) 0.01816(4) Uani 1 1 d . . . . .
Ag1 Ag 0.51590(2) 0.84093(2) 0.53686(2) 0.01921(5) Uani 1 1 d . . . . .
Ag3 Ag 0.29641(2) 0.88805(2) 0.46566(2) 0.01618(4) Uani 1 1 d . . . . .
Ag4 Ag 0.23226(2) 0.67702(2) 0.41372(2) 0.01571(4) Uani 1 1 d . . . . .
C1 C 0.44510(11) 0.7234(2) 0.48122(12) 0.0196(5) Uani 1 1 d . . . . .
C2 C 0.46474(12) 0.6360(2) 0.43538(13) 0.0214(5) Uani 1 1 d . . . . .
H2 H 0.494701 0.663191 0.407955 0.026 Uiso 1 1 calc R U . . .
C3 C 0.44152(13) 0.5107(2) 0.42902(13) 0.0243(5) Uani 1 1 d . . . . .
H3 H 0.455627 0.453617 0.397602 0.029 Uiso 1 1 calc R U . . .
C4 C 0.39790(12) 0.4694(3) 0.46850(15) 0.0274(6) Uani 1 1 d . . . . .
H4 H 0.381744 0.384183 0.463985 0.033 Uiso 1 1 calc R U . . .
C5 C 0.37788(12) 0.5518(3) 0.51435(15) 0.0267(5) Uani 1 1 d . . . . .
H5 H 0.348029 0.523388 0.541626 0.032 Uiso 1 1 calc R U . . .
C6 C 0.40124(11) 0.6758(2) 0.52066(13) 0.0210(5) Uani 1 1 d . . . . .
H6 H 0.387171 0.731115 0.552840 0.025 Uiso 1 1 calc R U . . .
C7 C 0.41699(11) 1.0949(2) 0.38359(12) 0.0203(5) Uani 1 1 d . . . . .
C8 C 0.36252(11) 1.1662(2) 0.38501(13) 0.0212(5) Uani 1 1 d . . . . .
H8 H 0.342243 1.165929 0.423634 0.025 Uiso 1 1 calc R U . . .
C9 C 0.33725(13) 1.2372(3) 0.33190(15) 0.0296(6) Uani 1 1 d . . . . .
H9 H 0.300855 1.285940 0.334820 0.036 Uiso 1 1 calc R U . . .
C10 C 0.36535(15) 1.2364(3) 0.27485(15) 0.0364(7) Uani 1 1 d . . . . .
H10 H 0.348201 1.284465 0.238334 0.044 Uiso 1 1 calc R U . . .
C11 C 0.41850(15) 1.1657(3) 0.27095(15) 0.0354(7) Uani 1 1 d . . . . .
H11 H 0.437427 1.163964 0.231476 0.043 Uiso 1 1 calc R U . . .
C12 C 0.44415(13) 1.0973(3) 0.32451(14) 0.0266(5) Uani 1 1 d . . . . .
H12 H 0.481123 1.050728 0.321290 0.032 Uiso 1 1 calc R U . . .
C13A C 0.2763(5) 0.8295(11) 0.3639(5) 0.0178(13) Uani 0.69(3) 1 d D U P A 1
C14A C 0.3259(3) 0.7808(9) 0.3322(4) 0.0213(13) Uani 0.69(3) 1 d D U P A 1
H14A H 0.351197 0.715032 0.352570 0.026 Uiso 0.69(3) 1 calc R U P A 1
C15A C 0.3383(4) 0.8278(10) 0.2713(3) 0.0292(16) Uani 0.69(3) 1 d D U P A 1
H15A H 0.371479 0.792730 0.250555 0.035 Uiso 0.69(3) 1 calc R U P A 1
C16A C 0.3031(5) 0.9238(10) 0.2416(2) 0.0324(18) Uani 0.69(3) 1 d D U P A 1
H16A H 0.312256 0.955539 0.200479 0.039 Uiso 0.69(3) 1 calc R U P A 1
C17A C 0.2545(5) 0.9753(7) 0.2707(3) 0.0308(16) Uani 0.69(3) 1 d D U P A 1
H17A H 0.230483 1.042738 0.249957 0.037 Uiso 0.69(3) 1 calc R U P A 1
C18A C 0.2407(4) 0.9274(8) 0.3312(4) 0.0228(13) Uani 0.69(3) 1 d D U P A 1
H18A H 0.206566 0.961837 0.350536 0.027 Uiso 0.69(3) 1 calc R U P A 1
C13B C 0.2681(12) 0.842(3) 0.3623(10) 0.021(3) Uani 0.31(3) 1 d D U P A 2
C14B C 0.3156(10) 0.8096(19) 0.3239(8) 0.024(3) Uani 0.31(3) 1 d D U P A 2
H14B H 0.344801 0.745447 0.338513 0.029 Uiso 0.31(3) 1 calc R U P A 2
C15B C 0.3201(10) 0.872(2) 0.2640(6) 0.027(3) Uani 0.31(3) 1 d D U P A 2
H15B H 0.352124 0.849149 0.238227 0.032 Uiso 0.31(3) 1 calc R U P A 2
C16B C 0.2792(11) 0.9633(18) 0.2433(6) 0.030(3) Uani 0.31(3) 1 d D U P A 2
H16B H 0.282694 1.004317 0.202686 0.036 Uiso 0.31(3) 1 calc R U P A 2
C17B C 0.2321(11) 0.9992(16) 0.2798(7) 0.031(3) Uani 0.31(3) 1 d D U P A 2
H17B H 0.204345 1.065716 0.264705 0.037 Uiso 0.31(3) 1 calc R U P A 2
C18B C 0.2256(10) 0.937(2) 0.3390(8) 0.025(3) Uani 0.31(3) 1 d D U P A 2
H18B H 0.192419 0.958791 0.363370 0.030 Uiso 0.31(3) 1 calc R U P A 2
C19 C 0.18532(11) 0.5023(2) 0.44238(11) 0.0167(4) Uani 1 1 d . . . . .
C20 C 0.22052(11) 0.3877(2) 0.44262(11) 0.0178(4) Uani 1 1 d . . . . .
H20 H 0.262756 0.391202 0.457990 0.021 Uiso 1 1 calc R U . . .
C21 C 0.19543(12) 0.2700(2) 0.42115(12) 0.0209(5) Uani 1 1 d . . . . .
H21 H 0.220562 0.194932 0.421771 0.025 Uiso 1 1 calc R U . . .
C22 C 0.13399(12) 0.2616(2) 0.39886(13) 0.0233(5) Uani 1 1 d . . . . .
H22 H 0.116680 0.180786 0.384961 0.028 Uiso 1 1 calc R U . . .
C23 C 0.09789(12) 0.3718(2) 0.39693(12) 0.0211(5) Uani 1 1 d . . . . .
H23 H 0.055814 0.366991 0.381048 0.025 Uiso 1 1 calc R U . . .
C24 C 0.12324(11) 0.4897(2) 0.41827(11) 0.0180(4) Uani 1 1 d . . . . .
H24 H 0.097780 0.564330 0.416521 0.022 Uiso 1 1 calc R U . . .

loop_
_atom_site_aniso_label
_atom_site_aniso_U_11
_atom_site_aniso_U_22
_atom_site_aniso_U_33
_atom_site_aniso_U_23
_atom_site_aniso_U_13
_atom_site_aniso_U_12
Ag2 0.01757(8) 0.01405(8) 0.02292(9) 0.00233(6) 0.00226(7) -0.00123(6)
Ag1 0.01711(8) 0.01485(8) 0.02531(9) 0.00190(6) 0.00024(7) -0.00216(6)
Ag3 0.01853(8) 0.01798(8) 0.01236(8) -0.00236(6) 0.00325(6) -0.00484(6)
Ag4 0.01798(8) 0.01619(8) 0.01331(8) -0.00139(6) 0.00337(6) -0.00403(6)
C1 0.0188(11) 0.0148(10) 0.0252(12) 0.0010(9) 0.0023(9) -0.0015(8)
C2 0.0203(11) 0.0203(12) 0.0240(12) 0.0016(9) 0.0037(9) -0.0004(9)
C3 0.0289(13) 0.0175(12) 0.0263(12) -0.0044(9) 0.0015(10) 0.0014(10)
C4 0.0252(13) 0.0160(11) 0.0407(15) -0.0026(11) 0.0014(11) -0.0049(10)
C5 0.0206(12) 0.0189(12) 0.0418(15) 0.0042(11) 0.0083(11) -0.0015(9)
C6 0.0183(11) 0.0173(11) 0.0278(12) -0.0014(9) 0.0040(9) 0.0012(9)
C7 0.0197(11) 0.0180(11) 0.0229(12) 0.0009(9) 0.0011(9) -0.0014(9)
C8 0.0173(11) 0.0198(11) 0.0264(12) -0.0002(9) 0.0014(9) -0.0026(9)
C9 0.0222(12) 0.0289(14) 0.0372(15) 0.0056(12) -0.0004(11) 0.0067(10)
C10 0.0351(16) 0.0422(18) 0.0306(15) 0.0130(13) -0.0035(12) 0.0086(13)
C11 0.0390(16) 0.0427(18) 0.0257(14) 0.0092(12) 0.0089(12) 0.0082(13)
C12 0.0258(13) 0.0248(13) 0.0303(14) 0.0051(10) 0.0074(11) 0.0043(10)
C13A 0.019(3) 0.022(3) 0.013(2) -0.0001(18) 0.0031(18) -0.0055(19)
C14A 0.021(2) 0.029(3) 0.014(2) -0.0031(18) 0.0058(18) -0.0048(19)
C15A 0.036(3) 0.035(4) 0.018(2) -0.004(2) 0.011(2) -0.009(2)
C16A 0.046(4) 0.037(4) 0.0148(19) 0.0009(19) 0.007(2) -0.009(3)
C17A 0.044(4) 0.027(3) 0.021(2) 0.0030(19) 0.000(2) -0.004(2)
C18A 0.027(3) 0.022(2) 0.019(2) -0.0034(18) 0.0007(18) -0.005(2)
C13B 0.031(7) 0.021(6) 0.013(5) -0.001(4) 0.002(4) -0.009(5)
C14B 0.034(6) 0.020(6) 0.018(5) -0.002(3) 0.001(4) -0.006(4)
C15B 0.041(6) 0.028(6) 0.012(4) -0.003(4) 0.007(4) -0.004(5)
C16B 0.046(7) 0.029(5) 0.016(4) 0.003(4) 0.003(4) -0.004(5)
C17B 0.042(7) 0.029(5) 0.020(4) 0.005(3) -0.001(4) -0.001(5)
C18B 0.033(7) 0.027(5) 0.015(4) 0.004(4) -0.001(4) -0.003(5)
C19 0.0185(11) 0.0165(10) 0.0154(10) -0.0025(8) 0.0037(8) -0.0030(8)
C20 0.0173(11) 0.0206(11) 0.0158(10) -0.0010(8) 0.0029(8) -0.0011(9)
C21 0.0272(12) 0.0154(11) 0.0203(11) 0.0008(9) 0.0039(9) 0.0001(9)
C22 0.0298(13) 0.0154(11) 0.0243(12) 0.0001(9) 0.0009(10) -0.0068(9)
C23 0.0188(11) 0.0221(12) 0.0221(11) -0.0014(9) 0.0007(9) -0.0053(9)
C24 0.0181(11) 0.0183(11) 0.0180(10) -0.0009(8) 0.0041(9) -0.0018(8)

loop_
_atom_type_symbol
_atom_type_description
_atom_type_scat_dispersion_real
_atom_type_scat_dispersion_imag
_atom_type_scat_source
C C 0.0033 0.0016 'International Tables Vol C Tables 4.2.6.8 and 6.1.1.4'
H H 0.0000 0.0000 'International Tables Vol C Tables 4.2.6.8 and 6.1.1.4'
Ag Ag -0.8971 1.1015 'International Tables Vol C Tables 4.2.6.8 and 6.1.1.4'

loop_
_geom_angle_atom_site_label_1
_geom_angle_atom_site_label_2
_geom_angle_atom_site_label_3
_geom_angle
_geom_angle_site_symmetry_1
_geom_angle_site_symmetry_3
_geom_angle_publ_flag
C7 Ag2 C1 170.11(9) . . ?
C7 Ag2 Ag1 134.31(7) . . ?
C1 Ag2 Ag1 51.94(6) . . ?
C7 Ag2 Ag1 51.39(7) . 5_676 ?
C1 Ag2 Ag1 135.81(7) . 5_676 ?
Ag1 Ag2 Ag1 83.875(8) . 5_676 ?
C7 Ag2 Ag3 95.19(7) . . ?
C1 Ag2 Ag3 86.43(6) . . ?
Ag1 Ag2 Ag3 116.316(8) . . ?
Ag1 Ag2 Ag3 117.428(8) 5_676 . ?
C7 Ag1 C1 160.41(9) 5_676 . ?
C7 Ag1 Ag2 145.16(6) 5_676 . ?
C1 Ag1 Ag2 51.90(6) . . ?
C7 Ag1 Ag2 50.22(6) 5_676 5_676 ?
C1 Ag1 Ag2 148.02(6) . 5_676 ?
Ag2 Ag1 Ag2 96.125(8) . 5_676 ?
C13A Ag3 C19 165.3(3) . 7_566 ?
C19 Ag3 C13B 161.2(6) 7_566 . ?
C13A Ag3 Ag4 140.4(3) . 7_566 ?
C19 Ag3 Ag4 51.48(6) 7_566 7_566 ?
C13A Ag3 Ag4 50.2(3) . . ?
C19 Ag3 Ag4 141.46(6) 7_566 . ?
C13B Ag3 Ag4 50.9(7) . . ?
Ag4 Ag3 Ag4 90.439(7) 7_566 . ?
C13A Ag3 Ag2 88.4(3) . . ?
C19 Ag3 Ag2 89.80(6) 7_566 . ?
C13B Ag3 Ag2 92.4(6) . . ?
Ag4 Ag3 Ag2 119.738(8) 7_566 . ?
Ag4 Ag3 Ag2 118.659(8) . . ?
C13A Ag4 C19 167.0(3) . . ?
C19 Ag4 C13B 166.4(8) . . ?
C13A Ag4 Ag3 140.6(3) . 7_566 ?
C19 Ag4 Ag3 52.44(6) . 7_566 ?
C13A Ag4 Ag3 51.3(3) . . ?
C19 Ag4 Ag3 141.54(6) . . ?
C13B Ag4 Ag3 51.8(7) . . ?
Ag3 Ag4 Ag3 89.560(7) 7_566 . ?
C2 C1 C6 115.9(2) . . ?
C2 C1 Ag2 111.68(18) . . ?
C6 C1 Ag2 117.82(17) . . ?
C2 C1 Ag1 117.36(17) . . ?
C6 C1 Ag1 112.07(18) . . ?
Ag2 C1 Ag1 76.16(8) . . ?
C3 C2 C1 121.9(2) . . ?
C3 C2 H2 119.1 . . ?
C1 C2 H2 119.1 . . ?
C4 C3 C2 119.9(2) . . ?
C4 C3 H3 120.1 . . ?
C2 C3 H3 120.1 . . ?
C5 C4 C3 120.0(2) . . ?
C5 C4 H4 120.0 . . ?
C3 C4 H4 120.0 . . ?
C4 C5 C6 119.9(2) . . ?
C4 C5 H5 120.0 . . ?
C6 C5 H5 120.0 . . ?
C5 C6 C1 122.5(2) . . ?
C5 C6 H6 118.8 . . ?
C1 C6 H6 118.8 . . ?
C8 C7 C12 116.0(2) . . ?
C8 C7 Ag2 120.43(18) . . ?
C12 C7 Ag2 115.58(18) . . ?
C8 C7 Ag1 109.56(18) . 5_676 ?
C12 C7 Ag1 109.55(18) . 5_676 ?
Ag2 C7 Ag1 78.39(8) . 5_676 ?
C9 C8 C7 122.3(3) . . ?
C9 C8 H8 118.8 . . ?
C7 C8 H8 118.8 . . ?
C10 C9 C8 119.6(3) . . ?
C10 C9 H9 120.2 . . ?
C8 C9 H9 120.2 . . ?
C9 C10 C11 119.9(3) . . ?
C9 C10 H10 120.0 . . ?
C11 C10 H10 120.0 . . ?
C10 C11 C12 120.1(3) . . ?
C10 C11 H11 119.9 . . ?
C12 C11 H11 119.9 . . ?
C11 C12 C7 121.9(3) . . ?
C11 C12 H12 119.0 . . ?
C7 C12 H12 119.0 . . ?
C18A C13A C14A 116.6(5) . . ?
C18A C13A Ag4 120.0(6) . . ?
C14A C13A Ag4 111.1(5) . . ?
C18A C13A Ag3 108.3(6) . . ?
C14A C13A Ag3 116.7(5) . . ?
Ag4 C13A Ag3 78.6(3) . . ?
C15A C14A C13A 121.2(5) . . ?
C15A C14A H14A 119.4 . . ?
C13A C14A H14A 119.4 . . ?
C16A C15A C14A 120.4(5) . . ?
C16A C15A H15A 119.8 . . ?
C14A C15A H15A 119.8 . . ?
C15A C16A C17A 120.7(4) . . ?
C15A C16A H16A 119.6 . . ?
C17A C16A H16A 119.6 . . ?
C16A C17A C18A 119.6(5) . . ?
C16A C17A H17A 120.2 . . ?
C18A C17A H17A 120.2 . . ?
C17A C18A C13A 121.5(5) . . ?
C17A C18A H18A 119.2 . . ?
C13A C18A H18A 119.2 . . ?
C18B C13B C14B 118.3(13) . . ?
C18B C13B Ag4 116.8(14) . . ?
C14B C13B Ag4 114.1(11) . . ?
C18B C13B Ag3 107.1(13) . . ?
C14B C13B Ag3 116.1(12) . . ?
Ag4 C13B Ag3 77.3(6) . . ?
C15B C14B C13B 120.4(12) . . ?
C15B C14B H14B 119.8 . . ?
C13B C14B H14B 119.8 . . ?
C16B C15B C14B 120.1(11) . . ?
C16B C15B H15B 120.0 . . ?
C14B C15B H15B 120.0 . . ?
C15B C16B C17B 121.6(9) . . ?
C15B C16B H16B 119.2 . . ?
C17B C16B H16B 119.2 . . ?
C16B C17B C18B 119.7(11) . . ?
C16B C17B H17B 120.2 . . ?
C18B C17B H17B 120.2 . . ?
C17B C18B C13B 119.9(12) . . ?
C17B C18B H18B 120.0 . . ?
C13B C18B H18B 120.0 . . ?
C24 C19 C20 115.6(2) . . ?
C24 C19 Ag4 116.33(17) . . ?
C20 C19 Ag4 114.94(16) . . ?
C24 C19 Ag3 116.06(16) . 7_566 ?
C20 C19 Ag3 111.81(16) . 7_566 ?
Ag4 C19 Ag3 76.08(7) . 7_566 ?
C21 C20 C19 122.2(2) . . ?
C21 C20 H20 118.9 . . ?
C19 C20 H20 118.9 . . ?
C22 C21 C20 120.2(2) . . ?
C22 C21 H21 119.9 . . ?
C20 C21 H21 119.9 . . ?
C21 C22 C23 119.6(2) . . ?
C21 C22 H22 120.2 . . ?
C23 C22 H22 120.2 . . ?
C22 C23 C24 120.0(2) . . ?
C22 C23 H23 120.0 . . ?
C24 C23 H23 120.0 . . ?
C23 C24 C19 122.3(2) . . ?
C23 C24 H24 118.8 . . ?
C19 C24 H24 118.8 . . ?

loop_
_geom_bond_atom_site_label_1
_geom_bond_atom_site_label_2
_geom_bond_distance
_geom_bond_site_symmetry_2
_geom_bond_publ_flag
Ag2 C7 2.164(2) . ?
Ag2 C1 2.203(2) . ?
Ag2 Ag1 2.7187(3) . ?
Ag2 Ag1 2.7580(3) 5_676 ?
Ag2 Ag3 3.0658(3) . ?
Ag1 C7 2.200(3) 5_676 ?
Ag1 C1 2.205(2) . ?
Ag3 C13A 2.192(11) . ?
Ag3 C19 2.216(2) 7_566 ?
Ag3 C13B 2.22(3) . ?
Ag3 Ag4 2.7128(2) 7_566 ?
Ag3 Ag4 2.7548(2) . ?
Ag4 C13A 2.159(10) . ?
Ag4 C19 2.187(2) . ?
Ag4 C13B 2.19(2) . ?
C1 C2 1.406(3) . ?
C1 C6 1.407(3) . ?
C2 C3 1.392(4) . ?
C2 H2 0.9500 . ?
C3 C4 1.382(4) . ?
C3 H3 0.9500 . ?
C4 C5 1.376(4) . ?
C4 H4 0.9500 . ?
C5 C6 1.381(4) . ?
C5 H5 0.9500 . ?
C6 H6 0.9500 . ?
C7 C8 1.406(3) . ?
C7 C12 1.409(4) . ?
C8 C9 1.390(4) . ?
C8 H8 0.9500 . ?
C9 C10 1.381(4) . ?
C9 H9 0.9500 . ?
C10 C11 1.384(4) . ?
C10 H10 0.9500 . ?
C11 C12 1.386(4) . ?
C11 H11 0.9500 . ?
C12 H12 0.9500 . ?
C13A C18A 1.410(7) . ?
C13A C14A 1.414(6) . ?
C14A C15A 1.399(6) . ?
C14A H14A 0.9500 . ?
C15A C16A 1.365(8) . ?
C15A H15A 0.9500 . ?
C16A C17A 1.380(8) . ?
C16A H16A 0.9500 . ?
C17A C18A 1.404(6) . ?
C17A H17A 0.9500 . ?
C18A H18A 0.9500 . ?
C13B C18B 1.407(14) . ?
C13B C14B 1.408(14) . ?
C14B C15B 1.405(13) . ?
C14B H14B 0.9500 . ?
C15B C16B 1.344(14) . ?
C15B H15B 0.9500 . ?
C16B C17B 1.386(14) . ?
C16B H16B 0.9500 . ?
C17B C18B 1.402(12) . ?
C17B H17B 0.9500 . ?
C18B H18B 0.9500 . ?
C19 C24 1.409(3) . ?
C19 C20 1.412(3) . ?
C20 C21 1.389(3) . ?
C20 H20 0.9500 . ?
C21 C22 1.383(4) . ?
C21 H21 0.9500 . ?
C22 C23 1.384(4) . ?
C22 H22 0.9500 . ?
C23 C24 1.392(3) . ?
C23 H23 0.9500 . ?
C24 H24 0.9500 . ?

loop_
_geom_torsion_atom_site_label_1
_geom_torsion_atom_site_label_2
_geom_torsion_atom_site_label_3
_geom_torsion_atom_site_label_4
_geom_torsion
_geom_torsion_site_symmetry_1
_geom_torsion_site_symmetry_2
_geom_torsion_site_symmetry_3
_geom_torsion_site_symmetry_4
_geom_torsion_publ_flag
C6 C1 C2 C3 0.8(4) . . . . ?
Ag2 C1 C2 C3 -137.9(2) . . . . ?
Ag1 C1 C2 C3 136.9(2) . . . . ?
C1 C2 C3 C4 0.0(4) . . . . ?
C2 C3 C4 C5 -0.5(4) . . . . ?
C3 C4 C5 C6 0.3(4) . . . . ?
C4 C5 C6 C1 0.6(4) . . . . ?
C2 C1 C6 C5 -1.1(4) . . . . ?
Ag2 C1 C6 C5 135.0(2) . . . . ?
Ag1 C1 C6 C5 -139.5(2) . . . . ?
C12 C7 C8 C9 -1.2(4) . . . . ?
Ag2 C7 C8 C9 -148.8(2) . . . . ?
Ag1 C7 C8 C9 123.5(2) 5_676 . . . ?
C7 C8 C9 C10 1.4(4) . . . . ?
C8 C9 C10 C11 -0.3(5) . . . . ?
C9 C10 C11 C12 -1.1(5) . . . . ?
C10 C11 C12 C7 1.3(5) . . . . ?
C8 C7 C12 C11 -0.2(4) . . . . ?
Ag2 C7 C12 C11 149.0(3) . . . . ?
Ag1 C7 C12 C11 -124.9(3) 5_676 . . . ?
C18A C13A C14A C15A -0.3(8) . . . . ?
Ag4 C13A C14A C15A 142.1(7) . . . . ?
Ag3 C13A C14A C15A -130.4(7) . . . . ?
C13A C14A C15A C16A 1.1(7) . . . . ?
C14A C15A C16A C17A -0.6(8) . . . . ?
C15A C16A C17A C18A -0.7(8) . . . . ?
C16A C17A C18A C13A 1.4(10) . . . . ?
C14A C13A C18A C17A -0.9(11) . . . . ?
Ag4 C13A C18A C17A -139.9(7) . . . . ?
Ag3 C13A C18A C17A 133.0(7) . . . . ?
C18B C13B C14B C15B 0.3(17) . . . . ?
Ag4 C13B C14B C15B 143.6(16) . . . . ?
Ag3 C13B C14B C15B -129.2(15) . . . . ?
C13B C14B C15B C16B 0.5(14) . . . . ?
C14B C15B C16B C17B 0.3(18) . . . . ?
C15B C16B C17B C18B -2(2) . . . . ?
C16B C17B C18B C13B 2(2) . . . . ?
C14B C13B C18B C17B -2(3) . . . . ?
Ag4 C13B C18B C17B -144.0(17) . . . . ?
Ag3 C13B C18B C17B 131.8(16) . . . . ?
C24 C19 C20 C21 -0.6(3) . . . . ?
Ag4 C19 C20 C21 -140.6(2) . . . . ?
Ag3 C19 C20 C21 135.1(2) 7_566 . . . ?
C19 C20 C21 C22 -0.4(4) . . . . ?
C20 C21 C22 C23 1.2(4) . . . . ?
C21 C22 C23 C24 -1.0(4) . . . . ?
C22 C23 C24 C19 -0.1(4) . . . . ?
C20 C19 C24 C23 0.9(3) . . . . ?
Ag4 C19 C24 C23 140.3(2) . . . . ?
Ag3 C19 C24 C23 -133.0(2) 7_566 . . . ?

loop_
_platon_squeeze_void_nr
_platon_squeeze_void_average_x
_platon_squeeze_void_average_y
_platon_squeeze_void_average_z
_platon_squeeze_void_volume
_platon_squeeze_void_count_electrons
_platon_squeeze_void_content
1 1.000 0.052 0.250 140 39 ' '
2 1.000 -0.053 0.750 140 39 ' '
3 0.500 0.447 0.750 140 39 ' '
4 0.500 0.552 0.250 140 39 ' '
